data_7032719
loop_
_publ_author_name
'Liu, Jian-Jun'
'Wang, Yao'
'Hong, Yu-Jian'
'Lin, Mei-Jin'
'Huang, Chang-Cang'
'Dai, Wen-Xin'

_publ_section_title
;
 A photochromic naphthalene diimide coordination network sensitized by
 polyoxometalates.
;
_journal_issue 48
_journal_name_full 'Dalton transactions (Cambridge, England : 2003)'
_journal_page_first 17908
_journal_page_last 17911
_journal_paper_doi 10.1039/c4dt02641a
_journal_volume 43
_journal_year 2014
_chemical_formula_moiety 'C68 H60 F N12 O14 Zn2, Mo12 O40 P'
_chemical_formula_sum 'C68 H60 F Mo12 N12 O54 P Zn2'
_chemical_formula_weight 3241.27
_chemical_name_systematic
; 
 ? 
;
_space_group_IT_number 13
_symmetry_cell_setting monoclinic
_symmetry_space_group_name_Hall '-P 2yc'
_symmetry_space_group_name_H-M 'P 1 2/c 1'
_atom_sites_solution_hydrogens geom
_atom_sites_solution_primary direct
_atom_sites_solution_secondary difmap
_audit_creation_method SHELXL-97
_cell_angle_alpha 90.00
_cell_angle_beta 132.800(18)
_cell_angle_gamma 90.00
_cell_formula_units_Z 2
_cell_length_a 19.693(4)
_cell_length_b 16.245(3)
_cell_length_c 26.761(8)
_cell_measurement_reflns_used 20525
_cell_measurement_temperature 113(2)
_cell_measurement_theta_max 27.5865
_cell_measurement_theta_min 3.5807
_cell_volume 6282(3)
_computing_cell_refinement 'CrystalClear (Rigaku Inc., 2007)'
_computing_data_collection 'CrystalClear (Rigaku Inc., 2007)'
_computing_data_reduction 'CrystalClear (Rigaku Inc., 2007)'
_computing_molecular_graphics 'DIAMOND (Brandenburg, 2004)'
_computing_publication_material 'SHELXL97 and publCIF (Westrip, 2010)'
_computing_structure_refinement 'SHELXL-97 (Sheldrick, 1997)'
_computing_structure_solution 'SHELXS-97 (Sheldrick, 1990)'
_diffrn_ambient_temperature 113(2)
_diffrn_measured_fraction_theta_full 0.994
_diffrn_measured_fraction_theta_max 0.994
_diffrn_measurement_device_type 'Rigaku Saturn 724 CCD area-detector'
_diffrn_measurement_method \w
_diffrn_radiation_monochromator graphite
_diffrn_radiation_source 'fine-focus sealed tube'
_diffrn_radiation_type MoK\a
_diffrn_radiation_wavelength 0.71073
_diffrn_reflns_av_R_equivalents 0.0795
_diffrn_reflns_av_unetI/netI 0.0703
_diffrn_reflns_limit_h_max 25
_diffrn_reflns_limit_h_min -25
_diffrn_reflns_limit_k_max 20
_diffrn_reflns_limit_k_min -21
_diffrn_reflns_limit_l_max 34
_diffrn_reflns_limit_l_min -32
_diffrn_reflns_number 52158
_diffrn_reflns_theta_full 27.60
_diffrn_reflns_theta_max 27.60
_diffrn_reflns_theta_min 3.58
_exptl_absorpt_coefficient_mu 1.624
_exptl_absorpt_correction_T_max 1.0000
_exptl_absorpt_correction_T_min 0.7187
_exptl_absorpt_correction_type multi-scan
_exptl_absorpt_process_details 'CrystalClear; Rigaku Inc., 2007'
_exptl_crystal_colour yellow
_exptl_crystal_density_diffrn 1.714
_exptl_crystal_density_method 'not measured'
_exptl_crystal_description block
_exptl_crystal_F_000 3144
_exptl_crystal_size_max 0.35
_exptl_crystal_size_mid 0.23
_exptl_crystal_size_min 0.20
_platon_squeeze_details
;
The mixed solvent was used when synthesis, 
so content of the solvent is unable to provide precise.
Combined with TGA data and volume/count_electrons analysis, 
there are approximately twelve NMP molecules per unit cell was squeezed
;
_refine_diff_density_max 1.663
_refine_diff_density_min -1.446
_refine_diff_density_rms 0.210
_refine_ls_extinction_method none
_refine_ls_goodness_of_fit_ref 1.094
_refine_ls_hydrogen_treatment constr
_refine_ls_matrix_type full
_refine_ls_number_parameters 681
_refine_ls_number_reflns 14511
_refine_ls_number_restraints 0
_refine_ls_restrained_S_all 1.094
_refine_ls_R_factor_all 0.1089
_refine_ls_R_factor_gt 0.0914
_refine_ls_shift/su_max 0.010
_refine_ls_shift/su_mean 0.000
_refine_ls_structure_factor_coef Fsqd
_refine_ls_weighting_details 'calc w=1/[\s^2^(Fo^2^)+(0.0735P)^2^+107.5059P] where P=(Fo^2^+2Fc^2^)/3'
_refine_ls_weighting_scheme calc
_refine_ls_wR_factor_gt 0.2212
_refine_ls_wR_factor_ref 0.2318
_reflns_number_gt 12011
_reflns_number_total 14511
_reflns_threshold_expression >2sigma(I)
_cod_data_source_file c4dt02641a2.cif
_cod_data_source_block complex1
_cod_depositor_comments
;
The following automatic conversions were performed:

'_exptl_absorpt_correction_type' value 'Multi-scan' changed to
'multi-scan' according to
/usr/data/users/saulius/crontab/automatic-downloads/rss-feeds/RSC/lib/dictionaries/cif_core.dic
dictionary named 'cif_core.dic' version 2.4.2 from 2011-04-26.

Automatic conversion script
Id: cif_fix_values 2827 2014-09-09 07:05:25Z andrius 

 Adding full bibliography for 7032719.cif.
;
_cod_original_sg_symbol_H-M P2/c
_cod_database_code 7032719

loop_
_symmetry_equiv_pos_as_xyz
'x, y, z'
'-x, y, -z+1/2'
'-x, -y, -z'
'x, -y, z-1/2'

loop_
_atom_site_label
_atom_site_type_symbol
_atom_site_fract_x
_atom_site_fract_y
_atom_site_fract_z
_atom_site_U_iso_or_equiv
_atom_site_adp_type
_atom_site_occupancy
_atom_site_symmetry_multiplicity
_atom_site_calc_flag
_atom_site_refinement_flags
Mo1 Mo 0.15863(8) 0.17971(5) 0.30471(5) 0.0395(2) Uani 1 1 d .
Mo2 Mo 0.22587(7) 0.02414(6) 0.41502(5) 0.0342(2) Uani 1 1 d .
Mo3 Mo 0.06418(8) 0.16286(5) 0.37392(5) 0.0373(2) Uani 1 1 d .
Mo4 Mo 0.05038(6) -0.12838(5) 0.37084(4) 0.02724(19) Uani 1 1 d .
Mo5 Mo -0.12309(7) 0.01013(5) 0.30425(5) 0.0326(2) Uani 1 1 d .
Mo6 Mo -0.15273(6) -0.14522(5) 0.20525(4) 0.02685(19) Uani 1 1 d .
Zn1 Zn 0.5000 0.60209(10) 0.2500 0.0298(3) Uani 1 2 d S
Zn2 Zn 0.5000 0.84836(11) 0.2500 0.0354(4) Uani 1 2 d S
F1 F 0.5000 0.7254(5) 0.2500 0.0341(18) Uani 1 2 d S
P1 P 0.0000 0.01705(19) 0.2500 0.0231(6) Uani 1 2 d S
O1 O 0.5000 0.4657(6) 0.2500 0.042(3) Uani 1 2 d S
O2 O 0.5000 0.9798(8) 0.2500 0.055(3) Uani 1 2 d S
O3 O 0.0669(6) 0.5747(5) -0.0634(4) 0.0415(18) Uani 1 1 d .
O4 O 0.2831(6) 0.6051(5) -0.0779(5) 0.051(2) Uani 1 1 d .
O5 O 0.9171(6) 0.6330(5) 0.3588(5) 0.048(2) Uani 1 1 d .
O6 O 0.7144(5) 0.5996(5) 0.1288(4) 0.046(2) Uani 1 1 d .
O7 O 0.3571(5) 0.8426(5) 0.1933(4) 0.0375(17) Uani 1 1 d .
O8 O 0.5271(6) 0.8446(6) 0.3412(4) 0.050(2) Uani 1 1 d .
O9 O 0.2309(7) 0.2476(5) 0.3149(5) 0.050(2) Uani 1 1 d .
O10 O 0.1706(6) 0.0887(5) 0.2612(4) 0.0390(17) Uani 1 1 d .
O11 O 0.2507(5) 0.1107(4) 0.3854(4) 0.0362(17) Uani 1 1 d .
O12 O 0.1300(6) 0.2249(5) 0.3518(4) 0.0450(19) Uani 1 1 d .
O13 O 0.3267(7) 0.0054(6) 0.4929(4) 0.051(2) Uani 1 1 d .
O14 O 0.1739(6) 0.1066(4) 0.4368(4) 0.0407(18) Uani 1 1 d .
O15 O 0.0698(7) 0.2348(5) 0.4214(5) 0.050(2) Uani 1 1 d .
O16 O -0.0468(6) 0.2005(4) 0.2804(4) 0.0432(19) Uani 1 1 d .
O17 O 0.0781(5) 0.0717(4) 0.3099(3) 0.0285(14) Uani 1 1 d .
O18 O 0.1407(5) -0.0511(4) 0.4116(4) 0.0338(15) Uani 1 1 d .
O19 O -0.0114(6) 0.0850(4) 0.3638(4) 0.0361(17) Uani 1 1 d .
O20 O 0.0974(5) -0.1997(4) 0.4314(3) 0.0338(16) Uani 1 1 d .
O21 O -0.0261(5) -0.0722(4) 0.3747(4) 0.0338(16) Uani 1 1 d .
O22 O -0.0374(5) -0.0375(4) 0.2726(3) 0.0279(14) Uani 1 1 d .
O23 O -0.1759(6) 0.0302(4) 0.3321(4) 0.0423(19) Uani 1 1 d .
O24 O -0.0636(5) -0.1900(4) 0.2904(3) 0.0292(14) Uani 1 1 d .
O25 O -0.1875(5) -0.0772(5) 0.2478(4) 0.0342(16) Uani 1 1 d .
O26 O -0.0965(5) -0.1656(4) 0.1734(3) 0.0284(14) Uani 1 1 d .
O27 O -0.2180(5) -0.0543(4) 0.1385(4) 0.0322(15) Uani 1 1 d .
O28 O -0.2371(5) -0.2146(4) 0.1663(4) 0.0329(15) Uani 1 1 d .
N1 N 0.3894(6) 0.5979(5) 0.1407(5) 0.0344(19) Uani 1 1 d .
N2 N 0.1737(6) 0.5935(5) -0.0723(5) 0.0358(19) Uani 1 1 d .
N3 N 0.6007(6) 0.6029(5) 0.2421(4) 0.0313(18) Uani 1 1 d .
N4 N 0.8150(6) 0.6207(5) 0.2432(5) 0.0313(18) Uani 1 1 d .
N5 N 0.2022(6) 0.8609(6) 0.1135(5) 0.038(2) Uani 1 1 d .
N6 N 0.5248(10) 0.8476(9) 0.4225(7) 0.067(4) Uani 1 1 d .
C1 C 0.3809(9) 0.5375(8) 0.1044(6) 0.047(3) Uani 1 1 d .
H1 H 0.4262 0.4952 0.1277 0.057 Uiso 1 1 calc R
C2 C 0.3103(10) 0.5311(8) 0.0343(7) 0.054(3) Uani 1 1 d .
H2 H 0.3064 0.4860 0.0098 0.065 Uiso 1 1 calc R
C3 C 0.2461(7) 0.5939(7) 0.0022(5) 0.037(2) Uani 1 1 d .
C4 C 0.2539(9) 0.6544(8) 0.0395(6) 0.051(3) Uani 1 1 d .
H4 H 0.2073 0.6955 0.0181 0.061 Uiso 1 1 calc R
C5 C 0.3277(8) 0.6577(7) 0.1078(6) 0.044(3) Uani 1 1 d .
H5 H 0.3351 0.7043 0.1325 0.053 Uiso 1 1 calc R
C6 C 0.0816(7) 0.5843(6) -0.1006(6) 0.034(2) Uani 1 1 d .
C7 C 0.0098(8) 0.5879(6) -0.1758(6) 0.034(2) Uani 1 1 d .
C8 C -0.0810(7) 0.5863(6) -0.2069(6) 0.034(2) Uani 1 1 d .
H8 H -0.0968 0.5840 -0.1804 0.041 Uiso 1 1 calc R
C9 C 0.0353(7) 0.5899(5) -0.2140(5) 0.029(2) Uani 1 1 d .
C10 C 0.1281(7) 0.5899(6) -0.1831(5) 0.030(2) Uani 1 1 d .
C11 C 0.1507(9) 0.5881(7) -0.2218(6) 0.041(3) Uani 1 1 d .
H11 H 0.2139 0.5881 -0.2000 0.049 Uiso 1 1 calc R
C12 C 0.2022(8) 0.5968(6) -0.1073(6) 0.038(2) Uani 1 1 d .
C13 C 0.6034(7) 0.6664(6) 0.2108(6) 0.036(2) Uani 1 1 d .
H13 H 0.5567 0.7074 0.1892 0.043 Uiso 1 1 calc R
C14 C 0.6713(7) 0.6735(7) 0.2093(6) 0.039(3) Uani 1 1 d .
H14 H 0.6708 0.7183 0.1862 0.046 Uiso 1 1 calc R
C15 C 0.7419(8) 0.6137(7) 0.2424(6) 0.038(2) Uani 1 1 d .
C16 C 0.7355(8) 0.5481(7) 0.2718(7) 0.046(3) Uani 1 1 d .
H16 H 0.7801 0.5052 0.2930 0.055 Uiso 1 1 calc R
C17 C 0.6644(8) 0.5452(7) 0.2702(7) 0.045(3) Uani 1 1 d .
H17 H 0.6610 0.4993 0.2904 0.055 Uiso 1 1 calc R
C18 C 0.9058(8) 0.6273(6) 0.3086(7) 0.039(3) Uani 1 1 d .
C19 C 0.9837(7) 0.6273(6) 0.3108(6) 0.031(2) Uani 1 1 d .
C20 C 1.0716(7) 0.6262(6) 0.3721(5) 0.030(2) Uani 1 1 d .
H20 H 1.0836 0.6272 0.4129 0.036 Uiso 1 1 calc R
C21 C 0.9614(7) 0.6241(5) 0.2480(5) 0.0255(19) Uani 1 1 d .
C22 C 0.8702(7) 0.6237(6) 0.1844(6) 0.034(2) Uani 1 1 d .
C23 C 0.8538(8) 0.6235(6) 0.1257(6) 0.036(2) Uani 1 1 d .
H23 H 0.7918 0.6216 0.0828 0.043 Uiso 1 1 calc R
C24 C 0.7928(7) 0.6133(6) 0.1808(6) 0.036(2) Uani 1 1 d .
C25 C 0.2873(7) 0.8798(6) 0.1418(5) 0.032(2) Uani 1 1 d .
C26 C 0.2837(8) 0.9451(8) 0.1026(6) 0.046(3) Uani 1 1 d .
H26A H 0.2967 0.9227 0.0754 0.055 Uiso 1 1 calc R
H26B H 0.3297 0.9884 0.1332 0.055 Uiso 1 1 calc R
C27 C 0.1873(10) 0.9795(8) 0.0567(6) 0.051(3) Uani 1 1 d .
H27A H 0.1639 0.9929 0.0112 0.061 Uiso 1 1 calc R
H27B H 0.1850 1.0296 0.0766 0.061 Uiso 1 1 calc R
C28 C 0.1315(8) 0.9095(7) 0.0523(5) 0.043(3) Uani 1 1 d .
H28A H 0.0849 0.9310 0.0528 0.051 Uiso 1 1 calc R
H28B H 0.0997 0.8764 0.0105 0.051 Uiso 1 1 calc R
C29 C 0.1790(9) 0.7952(7) 0.1367(7) 0.048(3) Uani 1 1 d .
H29A H 0.1566 0.7472 0.1069 0.072 Uiso 1 1 calc R
H29B H 0.1305 0.8143 0.1354 0.072 Uiso 1 1 calc R
H29C H 0.2341 0.7800 0.1835 0.072 Uiso 1 1 calc R
C30 C 0.4934(8) 0.8720(8) 0.3631(7) 0.050(3) Uani 1 1 d .
C31 C 0.4150(10) 0.9298(10) 0.3301(8) 0.065(4) Uani 1 1 d .
H31A H 0.3553 0.9011 0.2950 0.078 Uiso 1 1 calc R
H31B H 0.4198 0.9757 0.3083 0.078 Uiso 1 1 calc R
C32 C 0.4219(12) 0.9612(12) 0.3862(9) 0.075(5) Uani 1 1 d .
H32A H 0.3600 0.9711 0.3700 0.090 Uiso 1 1 calc R
H32B H 0.4589 1.0124 0.4065 0.090 Uiso 1 1 calc R
C33 C 0.4716(15) 0.8889(12) 0.4368(10) 0.095(7) Uani 1 1 d .
H33A H 0.5137 0.9091 0.4844 0.114 Uiso 1 1 calc R
H33B H 0.4263 0.8505 0.4293 0.114 Uiso 1 1 calc R
C34 C 0.5951(14) 0.7881(12) 0.4658(9) 0.090(6) Uani 1 1 d .
H34A H 0.6123 0.7627 0.4425 0.135 Uiso 1 1 calc R
H34B H 0.5722 0.7456 0.4772 0.135 Uiso 1 1 calc R
H34C H 0.6495 0.8148 0.5077 0.135 Uiso 1 1 calc R

loop_
_atom_site_aniso_label
_atom_site_aniso_U_11
_atom_site_aniso_U_22
_atom_site_aniso_U_33
_atom_site_aniso_U_23
_atom_site_aniso_U_13
_atom_site_aniso_U_12
Mo1 0.0687(7) 0.0221(4) 0.0519(6) -0.0086(4) 0.0505(6) -0.0128(4)
Mo2 0.0441(5) 0.0293(4) 0.0364(5) -0.0084(4) 0.0302(4) -0.0113(4)
Mo3 0.0659(7) 0.0217(4) 0.0462(5) -0.0071(4) 0.0468(5) -0.0063(4)
Mo4 0.0386(5) 0.0207(4) 0.0310(4) 0.0017(3) 0.0270(4) -0.0004(3)
Mo5 0.0527(6) 0.0231(4) 0.0441(5) 0.0028(3) 0.0417(5) 0.0044(4)
Mo6 0.0328(4) 0.0209(4) 0.0332(4) 0.0024(3) 0.0250(4) 0.0016(3)
Zn1 0.0232(7) 0.0336(8) 0.0402(9) 0.000 0.0246(7) 0.000
Zn2 0.0334(9) 0.0322(9) 0.0490(10) 0.000 0.0313(9) 0.000
F1 0.040(5) 0.027(4) 0.049(5) 0.000 0.036(4) 0.000
P1 0.0342(17) 0.0154(14) 0.0309(17) 0.000 0.0266(16) 0.000
O1 0.052(7) 0.021(5) 0.062(7) 0.000 0.042(6) 0.000
O2 0.047(7) 0.042(7) 0.082(9) 0.000 0.047(7) 0.000
O3 0.054(5) 0.031(4) 0.047(5) 0.004(3) 0.037(4) -0.004(3)
O4 0.061(6) 0.046(5) 0.058(5) 0.006(4) 0.045(5) 0.002(4)
O5 0.059(5) 0.042(5) 0.070(6) -0.011(4) 0.055(5) -0.006(4)
O6 0.039(4) 0.046(5) 0.062(5) -0.020(4) 0.038(4) -0.018(4)
O7 0.033(4) 0.036(4) 0.043(4) 0.005(3) 0.026(4) 0.006(3)
O8 0.055(5) 0.052(5) 0.050(5) -0.013(4) 0.038(5) -0.006(4)
O9 0.076(6) 0.032(4) 0.064(6) -0.009(4) 0.056(5) -0.021(4)
O10 0.062(5) 0.034(4) 0.044(4) -0.002(3) 0.045(4) -0.007(3)
O11 0.055(5) 0.027(4) 0.048(4) -0.010(3) 0.043(4) -0.016(3)
O12 0.071(6) 0.026(4) 0.061(5) -0.004(3) 0.054(5) -0.006(4)
O13 0.060(6) 0.055(5) 0.045(5) -0.004(4) 0.039(5) -0.008(4)
O14 0.065(5) 0.028(4) 0.040(4) -0.006(3) 0.040(4) -0.009(3)
O15 0.083(7) 0.029(4) 0.063(6) -0.015(4) 0.060(6) -0.014(4)
O16 0.074(6) 0.021(3) 0.054(5) -0.003(3) 0.051(5) 0.000(3)
O17 0.053(4) 0.017(3) 0.034(4) -0.001(3) 0.037(4) -0.005(3)
O18 0.039(4) 0.030(4) 0.036(4) -0.006(3) 0.027(4) -0.005(3)
O19 0.065(5) 0.021(3) 0.047(4) -0.003(3) 0.047(4) 0.000(3)
O20 0.053(4) 0.024(3) 0.030(4) 0.004(3) 0.030(4) -0.001(3)
O21 0.048(4) 0.027(3) 0.042(4) 0.000(3) 0.036(4) -0.007(3)
O22 0.048(4) 0.012(3) 0.038(4) 0.004(2) 0.035(4) 0.000(3)
O23 0.068(5) 0.028(4) 0.054(5) -0.004(3) 0.051(5) 0.004(4)
O24 0.046(4) 0.014(3) 0.032(4) 0.008(3) 0.029(3) 0.006(3)
O25 0.038(4) 0.037(4) 0.040(4) 0.010(3) 0.032(4) 0.014(3)
O26 0.033(4) 0.022(3) 0.030(3) -0.001(3) 0.021(3) 0.002(3)
O27 0.036(4) 0.034(4) 0.033(4) 0.002(3) 0.026(3) 0.002(3)
O28 0.036(4) 0.029(4) 0.041(4) 0.001(3) 0.029(4) 0.001(3)
N1 0.036(5) 0.024(4) 0.053(6) -0.005(4) 0.035(5) -0.001(3)
N2 0.043(5) 0.030(4) 0.036(5) 0.001(4) 0.027(4) -0.005(4)
N3 0.025(4) 0.033(4) 0.041(5) 0.005(4) 0.025(4) 0.002(3)
N4 0.030(4) 0.025(4) 0.056(5) 0.003(4) 0.036(4) 0.008(3)
N5 0.034(5) 0.033(5) 0.050(5) 0.004(4) 0.029(4) -0.004(4)
N6 0.075(9) 0.077(9) 0.061(8) -0.021(7) 0.051(7) -0.034(7)
C1 0.043(7) 0.041(6) 0.046(7) 0.007(5) 0.025(6) 0.012(5)
C2 0.060(8) 0.044(7) 0.051(7) 0.001(6) 0.035(7) 0.023(6)
C3 0.029(5) 0.032(5) 0.035(6) -0.003(4) 0.016(5) -0.001(4)
C4 0.057(8) 0.044(7) 0.048(7) 0.003(5) 0.034(6) 0.020(6)
C5 0.037(6) 0.033(6) 0.041(6) -0.008(5) 0.018(5) -0.002(5)
C6 0.039(6) 0.029(5) 0.045(6) -0.006(4) 0.032(5) -0.006(4)
C7 0.045(6) 0.017(4) 0.046(6) 0.002(4) 0.034(5) -0.001(4)
C8 0.043(6) 0.020(4) 0.053(7) -0.003(4) 0.038(6) -0.005(4)
C9 0.042(5) 0.014(4) 0.039(5) -0.002(4) 0.030(5) -0.001(4)
C10 0.034(5) 0.017(4) 0.039(5) -0.003(4) 0.025(5) -0.004(4)
C11 0.055(7) 0.028(5) 0.056(7) -0.001(5) 0.044(6) 0.005(5)
C12 0.041(6) 0.025(5) 0.052(7) 0.000(4) 0.034(6) 0.007(4)
C13 0.030(5) 0.025(5) 0.067(7) 0.021(5) 0.039(5) 0.015(4)
C14 0.033(5) 0.030(5) 0.066(7) 0.011(5) 0.040(6) 0.006(4)
C15 0.041(6) 0.034(5) 0.066(7) 0.005(5) 0.047(6) 0.008(4)
C16 0.034(6) 0.041(6) 0.076(9) 0.029(6) 0.042(6) 0.017(5)
C17 0.033(6) 0.044(6) 0.075(9) 0.009(6) 0.043(6) -0.001(5)
C18 0.055(7) 0.019(5) 0.066(8) 0.001(5) 0.050(7) 0.000(4)
C19 0.039(5) 0.016(4) 0.051(6) 0.003(4) 0.035(5) 0.001(4)
C20 0.033(5) 0.024(5) 0.046(6) 0.003(4) 0.032(5) 0.004(4)
C21 0.040(5) 0.013(4) 0.048(6) 0.007(4) 0.040(5) 0.003(3)
C22 0.036(5) 0.023(5) 0.057(7) -0.014(4) 0.038(5) -0.019(4)
C23 0.051(6) 0.023(5) 0.061(7) -0.003(4) 0.048(6) 0.001(4)
C24 0.031(5) 0.024(5) 0.068(7) -0.006(5) 0.039(6) -0.001(4)
C25 0.034(5) 0.036(5) 0.034(5) -0.006(4) 0.027(5) -0.002(4)
C26 0.036(6) 0.048(7) 0.047(7) 0.013(5) 0.025(6) 0.002(5)
C27 0.078(9) 0.053(7) 0.048(7) 0.020(6) 0.053(7) 0.025(7)
C28 0.047(7) 0.050(7) 0.026(5) 0.002(5) 0.022(5) 0.014(5)
C29 0.054(7) 0.031(6) 0.089(10) 0.017(6) 0.061(8) 0.016(5)
C30 0.035(6) 0.059(8) 0.056(8) -0.036(6) 0.031(6) -0.035(6)
C31 0.060(9) 0.063(9) 0.088(11) -0.031(8) 0.056(9) -0.018(7)
C32 0.067(10) 0.098(13) 0.088(12) -0.039(10) 0.064(10) -0.031(9)
C33 0.136(17) 0.104(15) 0.108(15) -0.066(13) 0.108(15) -0.079(14)
C34 0.097(14) 0.084(13) 0.059(10) 0.016(9) 0.041(10) -0.002(11)

loop_
_atom_type_symbol
_atom_type_description
_atom_type_scat_dispersion_real
_atom_type_scat_dispersion_imag
_atom_type_scat_source
C C 0.0033 0.0016 'International Tables Vol C Tables 4.2.6.8 and 6.1.1.4'
Mo Mo -1.6832 0.6857 'International Tables Vol C Tables 4.2.6.8 and 6.1.1.4'
N N 0.0061 0.0033 'International Tables Vol C Tables 4.2.6.8 and 6.1.1.4'
O O 0.0106 0.0060 'International Tables Vol C Tables 4.2.6.8 and 6.1.1.4'
P P 0.1023 0.0942 'International Tables Vol C Tables 4.2.6.8 and 6.1.1.4'
Zn Zn 0.2839 1.4301 'International Tables Vol C Tables 4.2.6.8 and 6.1.1.4'
H H 0.0000 0.0000 'International Tables Vol C Tables 4.2.6.8 and 6.1.1.4'
F F 0.0171 0.0103 'International Tables Vol C Tables 4.2.6.8 and 6.1.1.4'

loop_
_geom_angle_atom_site_label_1
_geom_angle_atom_site_label_2
_geom_angle_atom_site_label_3
_geom_angle
_geom_angle_site_symmetry_1
_geom_angle_site_symmetry_3
O9 Mo1 O16 104.6(4) . 2
O9 Mo1 O12 104.3(4) . .
O16 Mo1 O12 96.3(4) 2 .
O9 Mo1 O11 98.6(4) . .
O16 Mo1 O11 154.6(3) 2 .
O12 Mo1 O11 87.6(3) . .
O9 Mo1 O10 99.2(4) . .
O16 Mo1 O10 86.0(3) 2 .
O12 Mo1 O10 154.9(3) . .
O11 Mo1 O10 80.3(3) . .
O9 Mo1 O17 169.7(4) . .
O16 Mo1 O17 85.7(3) 2 .
O12 Mo1 O17 74.7(3) . .
O11 Mo1 O17 71.2(3) . .
O10 Mo1 O17 80.7(3) . .
O13 Mo2 O11 103.9(4) . .
O13 Mo2 O27 104.2(4) . 2
O11 Mo2 O27 95.8(3) . 2
O13 Mo2 O14 99.8(4) . .
O11 Mo2 O14 87.2(3) . .
O27 Mo2 O14 154.3(3) 2 .
O13 Mo2 O18 101.2(4) . .
O11 Mo2 O18 153.8(3) . .
O27 Mo2 O18 85.3(3) 2 .
O14 Mo2 O18 81.1(3) . .
O13 Mo2 O17 170.5(3) . .
O11 Mo2 O17 73.5(3) . .
O27 Mo2 O17 85.2(3) 2 .
O14 Mo2 O17 71.1(3) . .
O18 Mo2 O17 80.5(3) . .
O15 Mo3 O19 102.9(4) . .
O15 Mo3 O14 102.8(4) . .
O19 Mo3 O14 97.1(3) . .
O15 Mo3 O16 100.9(4) . .
O19 Mo3 O16 86.5(3) . .
O14 Mo3 O16 154.6(3) . .
O15 Mo3 O12 98.6(4) . .
O19 Mo3 O12 157.1(3) . .
O14 Mo3 O12 85.9(4) . .
O16 Mo3 O12 81.6(3) . .
O15 Mo3 O17 170.1(3) . .
O19 Mo3 O17 86.8(3) . .
O14 Mo3 O17 73.5(3) . .
O16 Mo3 O17 81.6(3) . .
O12 Mo3 O17 72.2(3) . .
O20 Mo4 O18 103.1(3) . .
O20 Mo4 O21 103.1(3) . .
O18 Mo4 O21 97.4(3) . .
O20 Mo4 O26 100.9(3) . 2
O18 Mo4 O26 85.0(3) . 2
O21 Mo4 O26 154.6(3) . 2
O20 Mo4 O24 99.9(3) . .
O18 Mo4 O24 155.0(3) . .
O21 Mo4 O24 86.9(3) . .
O26 Mo4 O24 81.0(3) 2 .
O20 Mo4 O22 171.7(3) . .
O18 Mo4 O22 85.2(3) . .
O21 Mo4 O22 75.4(3) . .
O26 Mo4 O22 79.6(2) 2 .
O24 Mo4 O22 72.0(2) . .
O23 Mo5 O25 103.2(4) . .
O23 Mo5 O10 102.9(4) . 2
O25 Mo5 O10 97.7(3) . 2
O23 Mo5 O19 101.8(3) . .
O25 Mo5 O19 153.6(3) . .
O10 Mo5 O19 84.8(3) 2 .
O23 Mo5 O21 101.1(3) . .
O25 Mo5 O21 86.7(3) . .
O10 Mo5 O21 153.8(3) 2 .
O19 Mo5 O21 80.2(3) . .
O23 Mo5 O22 171.9(3) . .
O25 Mo5 O22 74.0(3) . .
O10 Mo5 O22 85.1(3) 2 .
O19 Mo5 O22 80.1(2) . .
O21 Mo5 O22 71.3(2) . .
O28 Mo6 O26 104.4(3) . .
O28 Mo6 O24 102.4(3) . .
O26 Mo6 O24 97.8(3) . .
O28 Mo6 O27 100.4(3) . .
O26 Mo6 O27 86.6(3) . .
O24 Mo6 O27 154.8(3) . .
O28 Mo6 O25 98.5(3) . .
O26 Mo6 O25 155.5(3) . .
O24 Mo6 O25 85.4(3) . .
O27 Mo6 O25 80.8(3) . .
O28 Mo6 O22 170.1(3) . .
O26 Mo6 O22 85.4(3) . .
O24 Mo6 O22 75.0(3) . .
O27 Mo6 O22 80.7(3) . .
O25 Mo6 O22 72.0(3) . .
F1 Zn1 N3 89.6(2) . 2_655
F1 Zn1 N3 89.6(2) . .
N3 Zn1 N3 179.3(5) 2_655 .
F1 Zn1 N1 91.8(2) . 2_655
N3 Zn1 N1 90.9(3) 2_655 2_655
N3 Zn1 N1 89.1(3) . 2_655
F1 Zn1 N1 91.8(2) . .
N3 Zn1 N1 89.1(3) 2_655 .
N3 Zn1 N1 90.9(3) . .
N1 Zn1 N1 176.4(4) 2_655 .
F1 Zn1 O1 180.000(2) . .
N3 Zn1 O1 90.4(2) 2_655 .
N3 Zn1 O1 90.4(2) . .
N1 Zn1 O1 88.2(2) 2_655 .
N1 Zn1 O1 88.2(2) . .
F1 Zn2 O7 87.5(2) . .
F1 Zn2 O7 87.5(2) . 2_655
O7 Zn2 O7 174.9(4) . 2_655
F1 Zn2 O8 88.3(2) . .
O7 Zn2 O8 89.8(3) . .
O7 Zn2 O8 90.0(3) 2_655 .
F1 Zn2 O8 88.3(2) . 2_655
O7 Zn2 O8 90.0(3) . 2_655
O7 Zn2 O8 89.8(3) 2_655 2_655
O8 Zn2 O8 176.7(5) . 2_655
F1 Zn2 O2 180.000(3) . .
O7 Zn2 O2 92.5(2) . .
O7 Zn2 O2 92.5(2) 2_655 .
O8 Zn2 O2 91.7(2) . .
O8 Zn2 O2 91.7(2) 2_655 .
Zn2 F1 Zn1 180.0 . .
O22 P1 O22 108.5(5) . 2
O22 P1 O17 109.5(3) . .
O22 P1 O17 109.8(4) 2 .
O22 P1 O17 109.8(4) . 2
O22 P1 O17 109.5(3) 2 2
O17 P1 O17 109.6(5) . 2
C25 O7 Zn2 134.5(7) . .
C30 O8 Zn2 138.1(10) . .
Mo5 O10 Mo1 153.0(5) 2 .
Mo2 O11 Mo1 126.3(4) . .
Mo1 O12 Mo3 123.7(4) . .
Mo3 O14 Mo2 125.5(4) . .
Mo1 O16 Mo3 150.8(4) 2 .
P1 O17 Mo3 125.2(4) . .
P1 O17 Mo2 126.0(4) . .
Mo3 O17 Mo2 89.8(2) . .
P1 O17 Mo1 125.9(3) . .
Mo3 O17 Mo1 89.4(2) . .
Mo2 O17 Mo1 88.9(2) . .
Mo4 O18 Mo2 152.5(4) . .
Mo3 O19 Mo5 150.8(4) . .
Mo4 O21 Mo5 124.9(4) . .
P1 O22 Mo4 127.2(4) . .
P1 O22 Mo6 125.9(4) . .
Mo4 O22 Mo6 89.11(19) . .
P1 O22 Mo5 125.7(3) . .
Mo4 O22 Mo5 88.3(2) . .
Mo6 O22 Mo5 88.2(2) . .
Mo6 O24 Mo4 123.9(3) . .
Mo5 O25 Mo6 125.9(4) . .
Mo6 O26 Mo4 151.4(4) . 2
Mo2 O27 Mo6 151.6(4) 2 .
C1 N1 C5 117.5(10) . .
C1 N1 Zn1 122.1(8) . .
C5 N1 Zn1 120.4(7) . .
C12 N2 C6 127.0(9) . .
C12 N2 C3 117.0(9) . .
C6 N2 C3 115.9(9) . .
C17 N3 C13 118.2(8) . .
C17 N3 Zn1 121.9(7) . .
C13 N3 Zn1 119.8(6) . .
C24 N4 C18 125.5(8) . .
C24 N4 C15 118.4(9) . .
C18 N4 C15 115.9(9) . .
C25 N5 C29 124.6(10) . .
C25 N5 C28 112.9(9) . .
C29 N5 C28 122.4(10) . .
C30 N6 C34 126.2(15) . .
C30 N6 C33 109.7(15) . .
C34 N6 C33 124.1(15) . .
N1 C1 C2 124.5(11) . .
N1 C1 H1 117.8 . .
C2 C1 H1 117.8 . .
C3 C2 C1 116.1(11) . .
C3 C2 H2 122.0 . .
C1 C2 H2 122.0 . .
C4 C3 C2 119.2(11) . .
C4 C3 N2 122.2(10) . .
C2 C3 N2 118.6(10) . .
C3 C4 C5 120.7(11) . .
C3 C4 H4 119.7 . .
C5 C4 H4 119.7 . .
N1 C5 C4 121.8(11) . .
N1 C5 H5 119.1 . .
C4 C5 H5 119.1 . .
O3 C6 N2 120.1(10) . .
O3 C6 C7 125.3(10) . .
N2 C6 C7 114.6(9) . .
C8 C7 C9 121.4(10) . .
C8 C7 C6 118.4(10) . .
C9 C7 C6 120.2(10) . .
C7 C8 C11 119.7(10) . 2_554
C7 C8 H8 120.2 . .
C11 C8 H8 120.2 2_554 .
C10 C9 C7 122.3(10) . .
C10 C9 C9 119.0(11) . 2_554
C7 C9 C9 118.7(12) . 2_554
C11 C10 C9 120.9(10) . .
C11 C10 C12 120.3(10) . .
C9 C10 C12 118.7(9) . .
C10 C11 C8 120.3(11) . 2_554
C10 C11 H11 119.8 . .
C8 C11 H11 119.8 2_554 .
O4 C12 N2 121.6(11) . .
O4 C12 C10 121.9(10) . .
N2 C12 C10 116.4(9) . .
N3 C13 C14 122.2(9) . .
N3 C13 H13 118.9 . .
C14 C13 H13 118.9 . .
C13 C14 C15 119.3(10) . .
C13 C14 H14 120.4 . .
C15 C14 H14 120.4 . .
C16 C15 C14 117.2(9) . .
C16 C15 N4 122.3(9) . .
C14 C15 N4 120.5(9) . .
C17 C16 C15 119.7(10) . .
C17 C16 H16 120.2 . .
C15 C16 H16 120.2 . .
N3 C17 C16 123.4(11) . .
N3 C17 H17 118.3 . .
C16 C17 H17 118.3 . .
O5 C18 N4 120.1(10) . .
O5 C18 C19 123.2(11) . .
N4 C18 C19 116.6(9) . .
C20 C19 C21 123.1(9) . .
C20 C19 C18 118.8(10) . .
C21 C19 C18 118.0(9) . .
C19 C20 C23 119.0(10) . 2_755
C19 C20 H20 120.5 . .
C23 C20 H20 120.5 2_755 .
C22 C21 C19 123.2(8) . .
C22 C21 C21 120.2(11) . 2_755
C19 C21 C21 116.5(11) . 2_755
C23 C22 C21 120.1(9) . .
C23 C22 C24 119.8(10) . .
C21 C22 C24 119.7(9) . .
C22 C23 C20 121.0(11) . 2_755
C22 C23 H23 119.5 . .
C20 C23 H23 119.5 2_755 .
O6 C24 N4 120.1(9) . .
O6 C24 C22 123.9(11) . .
N4 C24 C22 116.0(9) . .
O7 C25 N5 122.3(10) . .
O7 C25 C26 128.2(10) . .
N5 C25 C26 109.4(9) . .
C25 C26 C27 105.9(10) . .
C25 C26 H26A 110.5 . .
C27 C26 H26A 110.5 . .
C25 C26 H26B 110.5 . .
C27 C26 H26B 110.5 . .
H26A C26 H26B 108.7 . .
C26 C27 C28 103.3(9) . .
C26 C27 H27A 111.1 . .
C28 C27 H27A 111.1 . .
C26 C27 H27B 111.1 . .
C28 C27 H27B 111.1 . .
H27A C27 H27B 109.1 . .
N5 C28 C27 103.1(9) . .
N5 C28 H28A 111.1 . .
C27 C28 H28A 111.1 . .
N5 C28 H28B 111.2 . .
C27 C28 H28B 111.1 . .
H28A C28 H28B 109.1 . .
N5 C29 H29A 109.5 . .
N5 C29 H29B 109.5 . .
H29A C29 H29B 109.5 . .
N5 C29 H29C 109.5 . .
H29A C29 H29C 109.5 . .
H29B C29 H29C 109.5 . .
O8 C30 N6 120.2(14) . .
O8 C30 C31 128.9(14) . .
N6 C30 C31 110.9(13) . .
C30 C31 C32 105.7(14) . .
C30 C31 H31A 110.6 . .
C32 C31 H31A 110.6 . .
C30 C31 H31B 110.6 . .
C32 C31 H31B 110.6 . .
H31A C31 H31B 108.7 . .
C31 C32 C33 101.1(14) . .
C31 C32 H32A 111.6 . .
C33 C32 H32A 111.6 . .
C31 C32 H32B 111.6 . .
C33 C32 H32B 111.6 . .
H32A C32 H32B 109.4 . .
N6 C33 C32 104.7(13) . .
N6 C33 H33A 110.8 . .
C32 C33 H33A 110.8 . .
N6 C33 H33B 110.8 . .
C32 C33 H33B 110.8 . .
H33A C33 H33B 108.9 . .
N6 C34 H34A 109.5 . .
N6 C34 H34B 109.5 . .
H34A C34 H34B 109.5 . .
N6 C34 H34C 109.5 . .
H34A C34 H34C 109.5 . .
H34B C34 H34C 109.5 . .

loop_
_geom_bond_atom_site_label_1
_geom_bond_atom_site_label_2
_geom_bond_distance
_geom_bond_site_symmetry_2
Mo1 O9 1.670(8) .
Mo1 O16 1.827(9) 2
Mo1 O12 1.847(8) .
Mo1 O11 1.971(8) .
Mo1 O10 1.993(7) .
Mo1 O17 2.431(6) .
Mo2 O13 1.660(9) .
Mo2 O11 1.837(7) .
Mo2 O27 1.841(7) 2
Mo2 O14 1.998(8) .
Mo2 O18 2.027(7) .
Mo2 O17 2.420(7) .
Mo3 O15 1.674(8) .
Mo3 O19 1.828(7) .
Mo3 O14 1.843(9) .
Mo3 O16 1.995(9) .
Mo3 O12 2.023(8) .
Mo3 O17 2.419(6) .
Mo4 O20 1.670(7) .
Mo4 O18 1.815(7) .
Mo4 O21 1.822(7) .
Mo4 O26 2.015(7) 2
Mo4 O24 2.027(7) .
Mo4 O22 2.429(6) .
Mo5 O23 1.673(7) .
Mo5 O25 1.817(8) .
Mo5 O10 1.829(7) 2
Mo5 O19 2.023(8) .
Mo5 O21 2.024(7) .
Mo5 O22 2.470(7) .
Mo6 O28 1.662(7) .
Mo6 O26 1.827(7) .
Mo6 O24 1.835(6) .
Mo6 O27 1.977(7) .
Mo6 O25 2.011(7) .
Mo6 O22 2.430(7) .
Zn1 F1 2.003(8) .
Zn1 N3 2.132(8) 2_655
Zn1 N3 2.132(8) .
Zn1 N1 2.156(10) 2_655
Zn1 N1 2.156(10) .
Zn1 O1 2.216(10) .
Zn2 F1 1.998(8) .
Zn2 O7 2.104(7) .
Zn2 O7 2.104(7) 2_655
Zn2 O8 2.116(9) .
Zn2 O8 2.116(9) 2_655
Zn2 O2 2.135(12) .
P1 O22 1.517(6) .
P1 O22 1.517(6) 2
P1 O17 1.540(7) .
P1 O17 1.540(7) 2
O3 C6 1.220(12) .
O4 C12 1.213(14) .
O5 C18 1.208(14) .
O6 C24 1.204(13) .
O7 C25 1.256(12) .
O8 C30 1.230(14) .
O10 Mo5 1.829(7) 2
O16 Mo1 1.827(9) 2
O26 Mo4 2.015(7) 2
O27 Mo2 1.841(7) 2
N1 C1 1.309(14) .
N1 C5 1.318(14) .
N2 C12 1.382(14) .
N2 C6 1.421(13) .
N2 C3 1.463(14) .
N3 C17 1.318(14) .
N3 C13 1.351(12) .
N4 C24 1.416(15) .
N4 C18 1.421(15) .
N4 C15 1.429(11) .
N5 C25 1.322(13) .
N5 C29 1.458(13) .
N5 C28 1.465(14) .
N6 C30 1.314(18) .
N6 C34 1.42(2) .
N6 C33 1.50(2) .
C1 C2 1.385(18) .
C1 H1 0.9500 .
C2 C3 1.379(15) .
C2 H2 0.9500 .
C3 C4 1.334(16) .
C4 C5 1.359(17) .
C4 H4 0.9500 .
C5 H5 0.9500 .
C6 C7 1.478(16) .
C7 C8 1.365(14) .
C7 C9 1.415(14) .
C8 C11 1.404(16) 2_554
C8 H8 0.9500 .
C9 C10 1.403(14) .
C9 C9 1.41(2) 2_554
C10 C11 1.377(15) .
C10 C12 1.496(15) .
C11 C8 1.404(16) 2_554
C11 H11 0.9500 .
C13 C14 1.370(12) .
C13 H13 0.9500 .
C14 C15 1.410(14) .
C14 H14 0.9500 .
C15 C16 1.380(15) .
C16 C17 1.372(13) .
C16 H16 0.9500 .
C17 H17 0.9500 .
C18 C19 1.495(14) .
C19 C20 1.352(15) .
C19 C21 1.420(14) .
C20 C23 1.429(13) 2_755
C20 H20 0.9500 .
C21 C22 1.403(14) .
C21 C21 1.448(16) 2_755
C22 C23 1.372(15) .
C22 C24 1.470(12) .
C23 C20 1.429(13) 2_755
C23 H23 0.9500 .
C25 C26 1.461(15) .
C26 C27 1.502(17) .
C26 H26A 0.9900 .
C26 H26B 0.9900 .
C27 C28 1.529(18) .
C27 H27A 0.9900 .
C27 H27B 0.9900 .
C28 H28A 0.9900 .
C28 H28B 0.9900 .
C29 H29A 0.9800 .
C29 H29B 0.9800 .
C29 H29C 0.9800 .
C30 C31 1.48(2) .
C31 C32 1.503(19) .
C31 H31A 0.9900 .
C31 H31B 0.9900 .
C32 C33 1.54(3) .
C32 H32A 0.9900 .
C32 H32B 0.9900 .
C33 H33A 0.9900 .
C33 H33B 0.9900 .
C34 H34A 0.9800 .
C34 H34B 0.9800 .
C34 H34C 0.9800 .

loop_
_geom_torsion_atom_site_label_1
_geom_torsion_atom_site_label_2
_geom_torsion_atom_site_label_3
_geom_torsion_atom_site_label_4
_geom_torsion
_geom_torsion_site_symmetry_1
_geom_torsion_site_symmetry_4
O7 Zn2 F1 Zn1 148(100) . .
O7 Zn2 F1 Zn1 -32(100) 2_655 .
O8 Zn2 F1 Zn1 -122(100) . .
O8 Zn2 F1 Zn1 58(100) 2_655 .
O2 Zn2 F1 Zn1 0(100) . .
N3 Zn1 F1 Zn2 176(100) 2_655 .
N3 Zn1 F1 Zn2 -4(100) . .
N1 Zn1 F1 Zn2 85(100) 2_655 .
N1 Zn1 F1 Zn2 -95(100) . .
O1 Zn1 F1 Zn2 0(100) . .
F1 Zn2 O7 C25 -135.9(9) . .
O7 Zn2 O7 C25 -135.9(9) 2_655 .
O8 Zn2 O7 C25 135.7(10) . .
O8 Zn2 O7 C25 -47.6(10) 2_655 .
O2 Zn2 O7 C25 44.1(9) . .
F1 Zn2 O8 C30 -125.1(12) . .
O7 Zn2 O8 C30 -37.6(12) . .
O7 Zn2 O8 C30 147.5(12) 2_655 .
O8 Zn2 O8 C30 -125.1(12) 2_655 .
O2 Zn2 O8 C30 54.9(12) . .
O9 Mo1 O10 Mo5 -131.9(9) . 2
O16 Mo1 O10 Mo5 -27.7(9) 2 2
O12 Mo1 O10 Mo5 68.5(13) . 2
O11 Mo1 O10 Mo5 130.9(9) . 2
O17 Mo1 O10 Mo5 58.6(9) . 2
O13 Mo2 O11 Mo1 -167.1(5) . .
O27 Mo2 O11 Mo1 86.6(5) 2 .
O14 Mo2 O11 Mo1 -67.8(5) . .
O18 Mo2 O11 Mo1 -4.5(10) . .
O17 Mo2 O11 Mo1 3.4(4) . .
O9 Mo1 O11 Mo2 175.3(5) . .
O16 Mo1 O11 Mo2 -28.5(10) 2 .
O12 Mo1 O11 Mo2 71.2(5) . .
O10 Mo1 O11 Mo2 -86.7(5) . .
O17 Mo1 O11 Mo2 -3.4(4) . .
O9 Mo1 O12 Mo3 -168.2(5) . .
O16 Mo1 O12 Mo3 84.9(6) 2 .
O11 Mo1 O12 Mo3 -69.9(5) . .
O10 Mo1 O12 Mo3 -9.0(13) . .
O17 Mo1 O12 Mo3 1.2(5) . .
O15 Mo3 O12 Mo1 175.1(6) . .
O19 Mo3 O12 Mo1 -25.6(12) . .
O14 Mo3 O12 Mo1 72.8(6) . .
O16 Mo3 O12 Mo1 -85.1(6) . .
O17 Mo3 O12 Mo1 -1.2(5) . .
O15 Mo3 O14 Mo2 -168.7(5) . .
O19 Mo3 O14 Mo2 86.3(5) . .
O16 Mo3 O14 Mo2 -10.4(11) . .
O12 Mo3 O14 Mo2 -70.8(5) . .
O17 Mo3 O14 Mo2 1.8(4) . .
O13 Mo2 O14 Mo3 175.3(5) . .
O11 Mo2 O14 Mo3 71.7(5) . .
O27 Mo2 O14 Mo3 -26.0(10) 2 .
O18 Mo2 O14 Mo3 -84.8(5) . .
O17 Mo2 O14 Mo3 -1.8(4) . .
O15 Mo3 O16 Mo1 -130.7(9) . 2
O19 Mo3 O16 Mo1 -28.3(9) . 2
O14 Mo3 O16 Mo1 70.8(13) . 2
O12 Mo3 O16 Mo1 132.0(9) . 2
O17 Mo3 O16 Mo1 59.0(9) . 2
O22 P1 O17 Mo3 -55.4(5) . .
O22 P1 O17 Mo3 -174.5(4) 2 .
O17 P1 O17 Mo3 65.2(3) 2 .
O22 P1 O17 Mo2 65.1(5) . .
O22 P1 O17 Mo2 -54.0(5) 2 .
O17 P1 O17 Mo2 -174.3(5) 2 .
O22 P1 O17 Mo1 -175.1(4) . .
O22 P1 O17 Mo1 65.8(5) 2 .
O17 P1 O17 Mo1 -54.5(3) 2 .
O15 Mo3 O17 P1 -156(2) . .
O19 Mo3 O17 P1 36.3(5) . .
O14 Mo3 O17 P1 134.6(5) . .
O16 Mo3 O17 P1 -50.6(5) . .
O12 Mo3 O17 P1 -134.5(5) . .
O15 Mo3 O17 Mo2 68(2) . .
O19 Mo3 O17 Mo2 -99.6(3) . .
O14 Mo3 O17 Mo2 -1.2(3) . .
O16 Mo3 O17 Mo2 173.5(3) . .
O12 Mo3 O17 Mo2 89.7(3) . .
O15 Mo3 O17 Mo1 -21(2) . .
O19 Mo3 O17 Mo1 171.5(3) . .
O14 Mo3 O17 Mo1 -90.1(3) . .
O16 Mo3 O17 Mo1 84.6(3) . .
O12 Mo3 O17 Mo1 0.8(3) . .
O13 Mo2 O17 P1 -151.6(19) . .
O11 Mo2 O17 P1 133.1(5) . .
O27 Mo2 O17 P1 35.6(4) 2 .
O14 Mo2 O17 P1 -134.1(5) . .
O18 Mo2 O17 P1 -50.4(4) . .
O13 Mo2 O17 Mo3 -16(2) . .
O11 Mo2 O17 Mo3 -91.6(3) . .
O27 Mo2 O17 Mo3 170.9(3) 2 .
O14 Mo2 O17 Mo3 1.1(2) . .
O18 Mo2 O17 Mo3 84.8(2) . .
O13 Mo2 O17 Mo1 73(2) . .
O11 Mo2 O17 Mo1 -2.2(2) . .
O27 Mo2 O17 Mo1 -99.7(3) 2 .
O14 Mo2 O17 Mo1 90.6(3) . .
O18 Mo2 O17 Mo1 174.3(3) . .
O9 Mo1 O17 P1 -140.4(18) . .
O16 Mo1 O17 P1 36.1(5) 2 .
O12 Mo1 O17 P1 133.9(6) . .
O11 Mo1 O17 P1 -133.4(5) . .
O10 Mo1 O17 P1 -50.5(5) . .
O9 Mo1 O17 Mo3 84.8(19) . .
O16 Mo1 O17 Mo3 -98.6(3) 2 .
O12 Mo1 O17 Mo3 -0.8(3) . .
O11 Mo1 O17 Mo3 91.9(3) . .
O10 Mo1 O17 Mo3 174.8(3) . .
O9 Mo1 O17 Mo2 -5.0(19) . .
O16 Mo1 O17 Mo2 171.6(3) 2 .
O12 Mo1 O17 Mo2 -90.7(3) . .
O11 Mo1 O17 Mo2 2.1(2) . .
O10 Mo1 O17 Mo2 85.0(3) . .
O20 Mo4 O18 Mo2 128.3(9) . .
O21 Mo4 O18 Mo2 -126.3(9) . .
O26 Mo4 O18 Mo2 28.2(9) 2 .
O24 Mo4 O18 Mo2 -27.8(14) . .
O22 Mo4 O18 Mo2 -51.7(9) . .
O13 Mo2 O18 Mo4 -132.2(9) . .
O11 Mo2 O18 Mo4 65.0(12) . .
O27 Mo2 O18 Mo4 -28.6(9) 2 .
O14 Mo2 O18 Mo4 129.5(10) . .
O17 Mo2 O18 Mo4 57.4(9) . .
O15 Mo3 O19 Mo5 128.9(8) . .
O14 Mo3 O19 Mo5 -126.3(8) . .
O16 Mo3 O19 Mo5 28.5(8) . .
O12 Mo3 O19 Mo5 -30.1(15) . .
O17 Mo3 O19 Mo5 -53.3(8) . .
O23 Mo5 O19 Mo3 -130.6(8) . .
O25 Mo5 O19 Mo3 68.5(12) . .
O10 Mo5 O19 Mo3 -28.5(8) 2 .
O21 Mo5 O19 Mo3 130.0(8) . .
O22 Mo5 O19 Mo3 57.4(8) . .
O20 Mo4 O21 Mo5 -168.3(4) . .
O18 Mo4 O21 Mo5 86.4(5) . .
O26 Mo4 O21 Mo5 -7.4(10) 2 .
O24 Mo4 O21 Mo5 -68.9(4) . .
O22 Mo4 O21 Mo5 3.3(4) . .
O23 Mo5 O21 Mo4 173.7(5) . .
O25 Mo5 O21 Mo4 70.8(5) . .
O10 Mo5 O21 Mo4 -30.0(10) 2 .
O19 Mo5 O21 Mo4 -86.1(4) . .
O22 Mo5 O21 Mo4 -3.3(4) . .
O22 P1 O22 Mo4 66.8(3) 2 .
O17 P1 O22 Mo4 -53.0(5) . .
O17 P1 O22 Mo4 -173.5(4) 2 .
O22 P1 O22 Mo6 -55.0(3) 2 .
O17 P1 O22 Mo6 -174.8(4) . .
O17 P1 O22 Mo6 64.7(5) 2 .
O22 P1 O22 Mo5 -173.2(6) 2 .
O17 P1 O22 Mo5 66.9(5) . .
O17 P1 O22 Mo5 -53.5(5) 2 .
O20 Mo4 O22 P1 -146.0(19) . .
O18 Mo4 O22 P1 34.1(5) . .
O21 Mo4 O22 P1 133.1(5) . .
O26 Mo4 O22 P1 -51.6(5) 2 .
O24 Mo4 O22 P1 -135.5(5) . .
O20 Mo4 O22 Mo6 -10(2) . .
O18 Mo4 O22 Mo6 170.6(3) . .
O21 Mo4 O22 Mo6 -90.5(3) . .
O26 Mo4 O22 Mo6 84.9(2) 2 .
O24 Mo4 O22 Mo6 1.0(2) . .
O20 Mo4 O22 Mo5 79(2) . .
O18 Mo4 O22 Mo5 -101.2(3) . .
O21 Mo4 O22 Mo5 -2.2(3) . .
O26 Mo4 O22 Mo5 173.1(3) 2 .
O24 Mo4 O22 Mo5 89.2(3) . .
O28 Mo6 O22 P1 -147.8(16) . .
O26 Mo6 O22 P1 36.9(5) . .
O24 Mo6 O22 P1 136.3(5) . .
O27 Mo6 O22 P1 -50.4(5) . .
O25 Mo6 O22 P1 -133.7(5) . .
O28 Mo6 O22 Mo4 74.8(17) . .
O26 Mo6 O22 Mo4 -100.5(3) . .
O24 Mo6 O22 Mo4 -1.1(2) . .
O27 Mo6 O22 Mo4 172.2(3) . .
O25 Mo6 O22 Mo4 88.9(3) . .
O28 Mo6 O22 Mo5 -13.5(18) . .
O26 Mo6 O22 Mo5 171.2(3) . .
O24 Mo6 O22 Mo5 -89.4(3) . .
O27 Mo6 O22 Mo5 83.9(2) . .
O25 Mo6 O22 Mo5 0.7(2) . .
O23 Mo5 O22 P1 -156(2) . .
O25 Mo5 O22 P1 133.7(5) . .
O10 Mo5 O22 P1 34.2(5) 2 .
O19 Mo5 O22 P1 -51.4(5) . .
O21 Mo5 O22 P1 -134.3(5) . .
O23 Mo5 O22 Mo4 -19(2) . .
O25 Mo5 O22 Mo4 -89.9(3) . .
O10 Mo5 O22 Mo4 170.6(3) 2 .
O19 Mo5 O22 Mo4 85.0(3) . .
O21 Mo5 O22 Mo4 2.1(2) . .
O23 Mo5 O22 Mo6 70(2) . .
O25 Mo5 O22 Mo6 -0.7(2) . .
O10 Mo5 O22 Mo6 -100.2(3) 2 .
O19 Mo5 O22 Mo6 174.2(3) . .
O21 Mo5 O22 Mo6 91.2(3) . .
O28 Mo6 O24 Mo4 -168.6(4) . .
O26 Mo6 O24 Mo4 84.7(4) . .
O27 Mo6 O24 Mo4 -14.1(9) . .
O25 Mo6 O24 Mo4 -70.9(4) . .
O22 Mo6 O24 Mo4 1.6(4) . .
O20 Mo4 O24 Mo6 176.8(4) . .
O18 Mo4 O24 Mo6 -26.8(9) . .
O21 Mo4 O24 Mo6 74.0(4) . .
O26 Mo4 O24 Mo6 -83.6(4) 2 .
O22 Mo4 O24 Mo6 -1.6(4) . .
O23 Mo5 O25 Mo6 -171.1(4) . .
O10 Mo5 O25 Mo6 83.7(5) 2 .
O19 Mo5 O25 Mo6 -10.3(10) . .
O21 Mo5 O25 Mo6 -70.4(4) . .
O22 Mo5 O25 Mo6 1.1(4) . .
O28 Mo6 O25 Mo5 176.5(5) . .
O26 Mo6 O25 Mo5 -24.3(10) . .
O24 Mo6 O25 Mo5 74.6(5) . .
O27 Mo6 O25 Mo5 -84.2(5) . .
O22 Mo6 O25 Mo5 -1.1(4) . .
O28 Mo6 O26 Mo4 126.2(8) . 2
O24 Mo6 O26 Mo4 -128.7(8) . 2
O27 Mo6 O26 Mo4 26.3(8) . 2
O25 Mo6 O26 Mo4 -32.5(13) . 2
O22 Mo6 O26 Mo4 -54.6(8) . 2
O28 Mo6 O27 Mo2 -130.1(9) . 2
O26 Mo6 O27 Mo2 -26.0(9) . 2
O24 Mo6 O27 Mo2 75.2(11) . 2
O25 Mo6 O27 Mo2 132.9(9) . 2
O22 Mo6 O27 Mo2 59.9(8) . 2
F1 Zn1 N1 C1 150.0(9) . .
N3 Zn1 N1 C1 -120.4(9) 2_655 .
N3 Zn1 N1 C1 60.4(9) . .
N1 Zn1 N1 C1 -30.0(9) 2_655 .
O1 Zn1 N1 C1 -30.0(9) . .
F1 Zn1 N1 C5 -29.3(9) . .
N3 Zn1 N1 C5 60.3(9) 2_655 .
N3 Zn1 N1 C5 -119.0(9) . .
N1 Zn1 N1 C5 150.7(9) 2_655 .
O1 Zn1 N1 C5 150.7(9) . .
F1 Zn1 N3 C17 147.3(9) . .
N3 Zn1 N3 C17 147.3(9) 2_655 .
N1 Zn1 N3 C17 55.5(10) 2_655 .
N1 Zn1 N3 C17 -120.9(9) . .
O1 Zn1 N3 C17 -32.7(9) . .
F1 Zn1 N3 C13 -28.9(8) . .
N3 Zn1 N3 C13 -28.9(9) 2_655 .
N1 Zn1 N3 C13 -120.7(9) 2_655 .
N1 Zn1 N3 C13 62.9(9) . .
O1 Zn1 N3 C13 151.1(8) . .
C5 N1 C1 C2 -1.9(19) . .
Zn1 N1 C1 C2 178.8(11) . .
N1 C1 C2 C3 0(2) . .
C1 C2 C3 C4 -2(2) . .
C1 C2 C3 N2 175.7(11) . .
C12 N2 C3 C4 117.2(13) . .
C6 N2 C3 C4 -66.8(15) . .
C12 N2 C3 C2 -60.3(15) . .
C6 N2 C3 C2 115.7(12) . .
C2 C3 C4 C5 5(2) . .
N2 C3 C4 C5 -172.6(12) . .
C1 N1 C5 C4 4.9(18) . .
Zn1 N1 C5 C4 -175.7(10) . .
C3 C4 C5 N1 -7(2) . .
C12 N2 C6 O3 173.2(10) . .
C3 N2 C6 O3 -2.3(14) . .
C12 N2 C6 C7 -7.1(15) . .
C3 N2 C6 C7 177.4(8) . .
O3 C6 C7 C8 4.9(16) . .
N2 C6 C7 C8 -174.8(9) . .
O3 C6 C7 C9 -172.8(10) . .
N2 C6 C7 C9 7.5(13) . .
C9 C7 C8 C11 -1.1(15) . 2_554
C6 C7 C8 C11 -178.8(9) . 2_554
C8 C7 C9 C10 -178.7(9) . .
C6 C7 C9 C10 -1.0(14) . .
C8 C7 C9 C9 -0.3(11) . 2_554
C6 C7 C9 C9 177.4(6) . 2_554
C7 C9 C10 C11 177.0(9) . .
C9 C9 C10 C11 -1.4(11) 2_554 .
C7 C9 C10 C12 -6.5(14) . .
C9 C9 C10 C12 175.1(6) 2_554 .
C9 C10 C11 C8 0.0(15) . 2_554
C12 C10 C11 C8 -176.4(9) . 2_554
C6 N2 C12 O4 179.8(10) . .
C3 N2 C12 O4 -4.7(15) . .
C6 N2 C12 C10 0.0(15) . .
C3 N2 C12 C10 175.5(8) . .
C11 C10 C12 O4 3.7(16) . .
C9 C10 C12 O4 -172.8(10) . .
C11 C10 C12 N2 -176.5(9) . .
C9 C10 C12 N2 7.0(13) . .
C17 N3 C13 C14 -1.9(18) . .
Zn1 N3 C13 C14 174.4(9) . .
N3 C13 C14 C15 -1.2(19) . .
C13 C14 C15 C16 3.4(18) . .
C13 C14 C15 N4 -178.4(11) . .
C24 N4 C15 C16 112.0(13) . .
C18 N4 C15 C16 -62.6(15) . .
C24 N4 C15 C14 -66.2(14) . .
C18 N4 C15 C14 119.3(12) . .
C14 C15 C16 C17 -3(2) . .
N4 C15 C16 C17 179.2(12) . .
C13 N3 C17 C16 2.8(19) . .
Zn1 N3 C17 C16 -173.4(11) . .
C15 C16 C17 N3 0(2) . .
C24 N4 C18 O5 -179.7(9) . .
C15 N4 C18 O5 -5.6(14) . .
C24 N4 C18 C19 0.8(14) . .
C15 N4 C18 C19 174.9(8) . .
O5 C18 C19 C20 6.2(15) . .
N4 C18 C19 C20 -174.3(9) . .
O5 C18 C19 C21 -177.0(9) . .
N4 C18 C19 C21 2.4(13) . .
C21 C19 C20 C23 1.4(14) . 2_755
C18 C19 C20 C23 178.0(9) . 2_755
C20 C19 C21 C22 178.8(9) . .
C18 C19 C21 C22 2.1(13) . .
C20 C19 C21 C21 -3.3(11) . 2_755
C18 C19 C21 C21 -179.9(6) . 2_755
C19 C21 C22 C23 177.6(9) . .
C21 C21 C22 C23 -0.2(11) 2_755 .
C19 C21 C22 C24 -9.7(14) . .
C21 C21 C22 C24 172.4(6) 2_755 .
C21 C22 C23 C20 -1.8(15) . 2_755
C24 C22 C23 C20 -174.5(9) . 2_755
C18 N4 C24 O6 172.3(10) . .
C15 N4 C24 O6 -1.7(14) . .
C18 N4 C24 C22 -7.9(14) . .
C15 N4 C24 C22 178.1(9) . .
C23 C22 C24 O6 4.6(16) . .
C21 C22 C24 O6 -168.1(10) . .
C23 C22 C24 N4 -175.2(9) . .
C21 C22 C24 N4 12.1(13) . .
Zn2 O7 C25 N5 176.3(7) . .
Zn2 O7 C25 C26 -0.9(17) . .
C29 N5 C25 O7 -1.3(17) . .
C28 N5 C25 O7 -177.2(9) . .
C29 N5 C25 C26 176.5(11) . .
C28 N5 C25 C26 0.5(13) . .
O7 C25 C26 C27 -168.2(11) . .
N5 C25 C26 C27 14.3(13) . .
C25 C26 C27 C28 -22.2(13) . .
C25 N5 C28 C27 -14.6(12) . .
C29 N5 C28 C27 169.4(10) . .
C26 C27 C28 N5 21.8(11) . .
Zn2 O8 C30 N6 171.7(9) . .
Zn2 O8 C30 C31 -5(2) . .
C34 N6 C30 O8 -2(2) . .
C33 N6 C30 O8 -179.2(11) . .
C34 N6 C30 C31 175.4(14) . .
C33 N6 C30 C31 -1.6(14) . .
O8 C30 C31 C32 -163.5(12) . .
N6 C30 C31 C32 19.1(15) . .
C30 C31 C32 C33 -27.0(15) . .
C30 N6 C33 C32 -16.1(15) . .
C34 N6 C33 C32 166.8(15) . .
C31 C32 C33 N6 26.0(15) . .

loop_
_platon_squeeze_void_nr
_platon_squeeze_void_average_x
_platon_squeeze_void_average_y
_platon_squeeze_void_average_z
_platon_squeeze_void_volume
_platon_squeeze_void_count_electrons
_platon_squeeze_void_content
1 0.713 0.500 0.184 2032 705 ' '
